data_7238138
loop_
_publ_author_name
'Omondi, B.'
'Fernandes, M. A.'
'Layh, M.'
'Levendis, D. C.'
'Look, J. L.'
'Mkwizu, T. S. P.'

_publ_section_title
;
 Polymorphism and phase transformations in 2,6-disubstituted
 N-phenylformamides: the influence of hydrogen bonding, chloro-methyl
 exchange, intermolecular interactions and disorder
;
_journal_issue 114
_journal_name_full CrystEngComm
_journal_page_first 690
_journal_paper_doi 10.1039/b513882e
_journal_volume 7
_journal_year 2005
_chemical_formula_moiety 'C7 H5 Cl2 N O'
_chemical_formula_sum 'C7 H5 Cl2 N O'
_chemical_formula_weight 190.02
_space_group_IT_number 61
_space_group_name_Hall '-P 2ac 2ab'
_space_group_name_H-M_alt 'P b c a'
_symmetry_cell_setting orthorhombic
_symmetry_space_group_name_Hall '-P 2ac 2ab'
_symmetry_space_group_name_H-M 'P b c a'
_atom_sites_solution_hydrogens geom
_atom_sites_solution_primary direct
_atom_sites_solution_secondary difmap
_audit_creation_method SHELXL-97
_cell_angle_alpha 90.00
_cell_angle_beta 90.00
_cell_angle_gamma 90.00
_cell_formula_units_Z 8
_cell_length_a 8.6036(10)
_cell_length_b 12.7431(15)
_cell_length_c 14.4016(16)
_cell_measurement_temperature 293(2)
_cell_volume 1578.9(3)
_computing_cell_refinement 'Bruker SMART'
_computing_data_collection 'Bruker SMART'
_computing_data_reduction 'Bruker SHELXTL'
_computing_molecular_graphics 'Bruker SHELXTL'
_computing_publication_material 'Bruker SHELXTL'
_computing_structure_refinement 'SHELXL-97 (Sheldrick, 1997)'
_computing_structure_solution 'Bruker SHELXTL'
_diffrn_ambient_temperature 293(2)
_diffrn_measured_fraction_theta_full 0.995
_diffrn_measured_fraction_theta_max 0.995
_diffrn_measurement_device_type 'CCD area detector'
_diffrn_measurement_method 'phi and omega scans'
_diffrn_radiation_monochromator graphite
_diffrn_radiation_source 'fine-focus sealed tube'
_diffrn_radiation_type MoK\a
_diffrn_radiation_wavelength 0.71073
_diffrn_reflns_av_R_equivalents 0.0282
_diffrn_reflns_av_sigmaI/netI 0.0207
_diffrn_reflns_limit_h_max 11
_diffrn_reflns_limit_h_min -11
_diffrn_reflns_limit_k_max 15
_diffrn_reflns_limit_k_min -16
_diffrn_reflns_limit_l_max 16
_diffrn_reflns_limit_l_min -19
_diffrn_reflns_number 10023
_diffrn_reflns_theta_full 28.00
_diffrn_reflns_theta_max 28.00
_diffrn_reflns_theta_min 2.83
_exptl_absorpt_coefficient_mu 0.756
_exptl_absorpt_correction_T_max 0.8635
_exptl_absorpt_correction_T_min 0.7037
_exptl_absorpt_correction_type multi-scan
_exptl_absorpt_process_details
;
Absorption corrections carried out with SADABS
;
_exptl_crystal_colour colourless
_exptl_crystal_density_diffrn 1.599
_exptl_crystal_density_method 'not measured'
_exptl_crystal_description spherical
_exptl_crystal_F_000 768
_exptl_crystal_size_max 0.50
_exptl_crystal_size_mid 0.30
_exptl_crystal_size_min 0.20
_refine_diff_density_max 0.320
_refine_diff_density_min -0.277
_refine_diff_density_rms 0.042
_refine_ls_extinction_coef 0.0379(19)
_refine_ls_extinction_expression Fc^*^=kFc[1+0.001xFc^2^\l^3^/sin(2\q)]^-1/4^
_refine_ls_extinction_method SHELXL
_refine_ls_goodness_of_fit_ref 1.045
_refine_ls_hydrogen_treatment mixed
_refine_ls_matrix_type full
_refine_ls_number_parameters 105
_refine_ls_number_reflns 1895
_refine_ls_number_restraints 0
_refine_ls_restrained_S_all 1.045
_refine_ls_R_factor_all 0.0468
_refine_ls_R_factor_gt 0.0309
_refine_ls_shift/su_max 0.001
_refine_ls_shift/su_mean 0.000
_refine_ls_structure_factor_coef Fsqd
_refine_ls_weighting_details 'calc w=1/[\s^2^(Fo^2^)+(0.0418P)^2^+0.3165P] where P=(Fo^2^+2Fc^2^)/3'
_refine_ls_weighting_scheme calc
_refine_ls_wR_factor_gt 0.0784
_refine_ls_wR_factor_ref 0.0850
_reflns_number_gt 1447
_reflns_number_total 1895
_reflns_threshold_expression >2sigma(I)
_cod_data_source_file b513882e.txt
_cod_data_source_block 26dicllt
_cod_depositor_comments
;
The following automatic conversions were performed:

data item '_exptl_absorpt_correction_type' value 'Multi-scan' was
changed to 'multi-scan' in accordance with the
/home/saulius/struct/COD-crude-data/automatic-downloads/DataCite-retrospective/RSC/depositions/lib/dictionaries/cif_core.dic
dictionary named 'cif_core.dic' version 2.4.2 last updated on
2011-04-26.

data item '_symmetry_cell_setting' value 'Orthorhombic' was changed
to 'orthorhombic' in accordance with the
/home/saulius/struct/COD-crude-data/automatic-downloads/DataCite-retrospective/RSC/depositions/lib/dictionaries/cif_core.dic
dictionary named 'cif_core.dic' version 2.4.2 last updated on
2011-04-26.

Automatic conversion script
Id: cif_fix_values 6909 2019-04-08 15:41:33Z antanas 
;
_cod_original_sg_symbol_H-M Pbca
_cod_database_code 7238138

loop_
_symmetry_equiv_pos_as_xyz
'x, y, z'
'-x+1/2, -y, z+1/2'
'x+1/2, -y+1/2, -z'
'-x, y+1/2, -z+1/2'
'-x, -y, -z'
'x-1/2, y, -z-1/2'
'-x-1/2, y-1/2, z'
'x, -y-1/2, z-1/2'

loop_
_atom_site_label
_atom_site_type_symbol
_atom_site_fract_x
_atom_site_fract_y
_atom_site_fract_z
_atom_site_U_iso_or_equiv
_atom_site_adp_type
_atom_site_occupancy
_atom_site_symmetry_multiplicity
_atom_site_calc_flag
_atom_site_refinement_flags
C1 C -0.05474(16) 0.41687(12) 0.14902(10) 0.0329(3) Uani 1 1 d .
C2 C -0.14078(18) 0.50795(13) 0.16298(11) 0.0394(4) Uani 1 1 d .
C3 C -0.2408(2) 0.54606(15) 0.09580(13) 0.0515(5) Uani 1 1 d .
H3 H -0.2998 0.6058 0.1072 0.062 Uiso 1 1 calc R
C4 C -0.2524(2) 0.49469(16) 0.01178(13) 0.0550(5) Uani 1 1 d .
H4 H -0.3190 0.5205 -0.0337 0.066 Uiso 1 1 calc R
C5 C -0.1662(2) 0.40548(15) -0.00564(12) 0.0479(4) Uani 1 1 d .
H5 H -0.1727 0.3719 -0.0628 0.058 Uiso 1 1 calc R
C6 C -0.07007(18) 0.36694(13) 0.06329(11) 0.0363(4) Uani 1 1 d .
C7 C 0.00185(18) 0.33864(14) 0.29866(11) 0.0411(4) Uani 1 1 d .
H7 H 0.0783 0.3123 0.3379 0.049 Uiso 1 1 calc R
N1 N 0.04859(16) 0.37737(12) 0.21706(9) 0.0363(3) Uani 1 1 d .
O1 O -0.13177(13) 0.33469(12) 0.32633(9) 0.0570(4) Uani 1 1 d .
Cl1 Cl -0.11812(7) 0.57910(4) 0.26503(4) 0.06106(19) Uani 1 1 d .
Cl2 Cl 0.03796(6) 0.25462(3) 0.04131(3) 0.05046(17) Uani 1 1 d .
H1 H 0.137(2) 0.3703(15) 0.2024(12) 0.043(5) Uiso 1 1 d .

loop_
_atom_site_aniso_label
_atom_site_aniso_U_11
_atom_site_aniso_U_22
_atom_site_aniso_U_33
_atom_site_aniso_U_23
_atom_site_aniso_U_13
_atom_site_aniso_U_12
C1 0.0262(7) 0.0387(8) 0.0336(8) 0.0045(6) 0.0018(6) -0.0037(6)
C2 0.0369(8) 0.0421(9) 0.0393(9) 0.0046(7) 0.0069(7) 0.0000(7)
C3 0.0418(9) 0.0522(11) 0.0604(11) 0.0198(9) 0.0069(8) 0.0091(8)
C4 0.0415(9) 0.0755(14) 0.0479(10) 0.0259(9) -0.0080(8) -0.0024(10)
C5 0.0432(9) 0.0641(12) 0.0365(9) 0.0076(8) -0.0044(7) -0.0128(9)
C6 0.0328(8) 0.0407(8) 0.0356(8) 0.0024(7) 0.0021(6) -0.0066(7)
C7 0.0327(8) 0.0567(11) 0.0340(8) 0.0035(7) -0.0035(6) 0.0082(7)
N1 0.0246(7) 0.0498(8) 0.0344(7) -0.0014(6) 0.0005(5) 0.0028(6)
O1 0.0352(7) 0.0889(10) 0.0470(7) 0.0207(7) 0.0055(5) 0.0096(6)
Cl1 0.0753(4) 0.0510(3) 0.0569(3) -0.0132(2) 0.0069(2) 0.0091(2)
Cl2 0.0598(3) 0.0451(3) 0.0464(3) -0.00937(19) 0.0033(2) 0.0001(2)

loop_
_atom_type_symbol
_atom_type_description
_atom_type_scat_dispersion_real
_atom_type_scat_dispersion_imag
_atom_type_scat_source
C C 0.0033 0.0016 'International Tables Vol C Tables 4.2.6.8 and 6.1.1.4'
H H 0.0000 0.0000 'International Tables Vol C Tables 4.2.6.8 and 6.1.1.4'
N N 0.0061 0.0033 'International Tables Vol C Tables 4.2.6.8 and 6.1.1.4'
O O 0.0106 0.0060 'International Tables Vol C Tables 4.2.6.8 and 6.1.1.4'
Cl Cl 0.1484 0.1585 'International Tables Vol C Tables 4.2.6.8 and 6.1.1.4'

loop_
_geom_angle_atom_site_label_1
_geom_angle_atom_site_label_2
_geom_angle_atom_site_label_3
_geom_angle
C2 C1 C6 117.26(14)
C2 C1 N1 122.06(14)
C6 C1 N1 120.65(14)
C3 C2 C1 121.53(16)
C3 C2 Cl1 118.57(14)
C1 C2 Cl1 119.85(12)
C4 C3 C2 119.48(18)
C4 C3 H3 120.3
C2 C3 H3 120.3
C3 C4 C5 120.76(17)
C3 C4 H4 119.6
C5 C4 H4 119.6
C4 C5 C6 118.92(17)
C4 C5 H5 120.5
C6 C5 H5 120.5
C5 C6 C1 122.01(16)
C5 C6 Cl2 118.85(14)
C1 C6 Cl2 119.13(12)
O1 C7 N1 125.95(15)
O1 C7 H7 117.0
N1 C7 H7 117.0
C7 N1 C1 123.43(13)
C7 N1 H1 118.8(13)
C1 N1 H1 117.1(13)

loop_
_geom_bond_atom_site_label_1
_geom_bond_atom_site_label_2
_geom_bond_distance
C1 C2 1.391(2)
C1 C6 1.395(2)
C1 N1 1.4156(19)
C2 C3 1.383(2)
C2 Cl1 1.7379(17)
C3 C4 1.379(3)
C3 H3 0.9300
C4 C5 1.380(3)
C4 H4 0.9300
C5 C6 1.382(2)
C5 H5 0.9300
C6 Cl2 1.7358(17)
C7 O1 1.2177(19)
C7 N1 1.337(2)
C7 H7 0.9300
N1 H1 0.79(2)

loop_
_geom_hbond_atom_site_label_D
_geom_hbond_atom_site_label_H
_geom_hbond_atom_site_label_A
_geom_hbond_distance_DH
_geom_hbond_distance_HA
_geom_hbond_distance_DA
_geom_hbond_angle_DHA
_geom_hbond_site_symmetry_A
N1 H1 O1 0.79(2) 2.09(2) 2.8721(19) 172.8(19) 6_656

loop_
_geom_torsion_atom_site_label_1
_geom_torsion_atom_site_label_2
_geom_torsion_atom_site_label_3
_geom_torsion_atom_site_label_4
_geom_torsion
C6 C1 C2 C3 1.8(2)
N1 C1 C2 C3 179.67(15)
C6 C1 C2 Cl1 -175.81(11)
N1 C1 C2 Cl1 2.1(2)
C1 C2 C3 C4 -2.0(3)
Cl1 C2 C3 C4 175.57(14)
C2 C3 C4 C5 0.4(3)
C3 C4 C5 C6 1.3(3)
C4 C5 C6 C1 -1.6(2)
C4 C5 C6 Cl2 179.88(13)
C2 C1 C6 C5 0.1(2)
N1 C1 C6 C5 -177.88(14)
C2 C1 C6 Cl2 178.59(11)
N1 C1 C6 Cl2 0.6(2)
O1 C7 N1 C1 -2.2(3)
C2 C1 N1 C7 67.4(2)
C6 C1 N1 C7 -114.73(18)
